data_1510356
loop_
_publ_author_name
'Schubert, K.'
'Rajasekharan, T.'
'Jandali, M.Z.'

_publ_section_title
;
 Crystal structure of Au10 In3
;
_journal_name_full 'Zeitschrift fuer Metallkunde'
_journal_page_first 463
_journal_page_last 467
_journal_volume 73
_journal_year 1982
_chemical_formula_sum 'Au10 In3'
_space_group_IT_number 176
_symmetry_space_group_name_Hall '-P 6c'
_symmetry_space_group_name_H-M 'P 63/m'
_cell_angle_alpha 90
_cell_angle_beta 90
_cell_angle_gamma 120
_cell_formula_units_Z 2
_cell_length_a 10.5387
_cell_length_b 10.5387
_cell_length_c 4.7862
_cell_volume 460.358
_citation_journal_id_ASTM ZEMTAE
_cod_data_source_file gold_431.cif
_cod_data_source_block Au10In3
_cod_original_cell_volume 460.3579
_cod_database_code 1510356

loop_
_symmetry_equiv_pos_as_xyz
x,y,z
x-y,x,z+1/2
-y,x-y,z
-x,-y,z+1/2
-x+y,-x,z
y,-x+y,z+1/2
-x,-y,-z
-x+y,-x,-z-1/2
y,-x+y,-z
x,y,-z-1/2
x-y,x,-z
-y,x-y,-z-1/2

loop_
_atom_site_label
_atom_site_type_symbol
_atom_site_fract_x
_atom_site_fract_y
_atom_site_fract_z
_atom_site_occupancy
_atom_site_U_iso_or_equiv
Au3 Au 0.4107 0.4343 0.25 1 0.0
In1 In 0.105 0.364 0.25 1 0.0
Au2 Au 0.1774 0.1269 0.25 1 0.0
Au1 Au 0.3333 0.6667 0.25 1 0.0
Au4 Au 0.4862 0.207 0.25 1 0.0
